data_7105419
loop_
_publ_author_name
'Selvakumar, Kodirajan'
'Vaithiyanathan, Vadivel'
'Shanmugam, Ponnusamy'

_publ_section_title
;
 An efficient stereoselective synthesis of 3-spirocyclopentene- and
 3-spiropyrazole-2-oxindoles via 1,3-dipolar cycloaddition reaction.
;
_journal_issue 16
_journal_name_full 'Chemical communications (Cambridge, England)'
_journal_page_first 2826
_journal_page_last 2828
_journal_paper_doi 10.1039/b924066g
_journal_volume 46
_journal_year 2010
_chemical_formula_sum 'C16 H13 N2 O3'
_chemical_formula_weight 281.28
_chemical_name_systematic
;
?
;
_space_group_IT_number 14
_symmetry_cell_setting monoclinic
_symmetry_space_group_name_Hall '-P 2ybc'
_symmetry_space_group_name_H-M 'P 1 21/c 1'
_atom_sites_solution_hydrogens geom
_atom_sites_solution_primary direct
_atom_sites_solution_secondary difmap
_audit_creation_method SHELXL-97
_cell_angle_alpha 90.00
_cell_angle_beta 97.935(2)
_cell_angle_gamma 90.00
_cell_formula_units_Z 4
_cell_length_a 11.4197(7)
_cell_length_b 8.7349(5)
_cell_length_c 14.6663(8)
_cell_measurement_reflns_used 3509
_cell_measurement_temperature 293(2)
_cell_measurement_theta_max 24.99
_cell_measurement_theta_min 2.72
_cell_volume 1448.96(15)
_computing_cell_refinement 'APEX2/SAINT (Bruker, 2004)'
_computing_data_collection 'APEX2 (Bruker, 2004)'
_computing_data_reduction 'SAINT/XPREP (Bruker, 2004)'
_computing_molecular_graphics 'ORTEP3 (Farrugia, 1997) and Mercury (Bruno et al., 2002)'
_computing_publication_material 'SHELXL-97 (Sheldrick, 1997)'
_computing_structure_refinement 'SHELXL-97 (Sheldrick, 1997)'
_computing_structure_solution 'SIR92 (Altornare et al., 1993)'
_diffrn_ambient_temperature 293(2)
_diffrn_measured_fraction_theta_full 0.997
_diffrn_measured_fraction_theta_max 0.997
_diffrn_measurement_device_type 'Bruker axs kappa apex2 CCD Diffractometer'
_diffrn_measurement_method '\w and \f scan'
_diffrn_radiation_monochromator graphite
_diffrn_radiation_source 'fine-focus sealed tube'
_diffrn_radiation_type MoK\a
_diffrn_radiation_wavelength 0.71073
_diffrn_reflns_av_R_equivalents 0.0357
_diffrn_reflns_av_sigmaI/netI 0.0296
_diffrn_reflns_limit_h_max 15
_diffrn_reflns_limit_h_min -15
_diffrn_reflns_limit_k_max 12
_diffrn_reflns_limit_k_min -12
_diffrn_reflns_limit_l_max 20
_diffrn_reflns_limit_l_min -20
_diffrn_reflns_number 17470
_diffrn_reflns_theta_full 29.35
_diffrn_reflns_theta_max 29.35
_diffrn_reflns_theta_min 1.80
_exptl_absorpt_coefficient_mu 0.091
_exptl_absorpt_correction_T_max 0.9821
_exptl_absorpt_correction_T_min 0.8921
_exptl_absorpt_correction_type multi-scan
_exptl_absorpt_process_details 'SADABS (Bruker 1999)'
_exptl_crystal_colour colourless
_exptl_crystal_density_diffrn 1.289
_exptl_crystal_density_method 'not measured'
_exptl_crystal_description block
_exptl_crystal_F_000 588
_exptl_crystal_size_max 0.25
_exptl_crystal_size_mid 0.20
_exptl_crystal_size_min 0.20
_refine_diff_density_max 0.605
_refine_diff_density_min -0.292
_refine_diff_density_rms 0.065
_refine_ls_extinction_method none
_refine_ls_goodness_of_fit_ref 1.044
_refine_ls_hydrogen_treatment mixed
_refine_ls_matrix_type full
_refine_ls_number_parameters 196
_refine_ls_number_reflns 3976
_refine_ls_number_restraints 0
_refine_ls_restrained_S_all 1.044
_refine_ls_R_factor_all 0.0838
_refine_ls_R_factor_gt 0.0564
_refine_ls_shift/su_max 0.000
_refine_ls_shift/su_mean 0.000
_refine_ls_structure_factor_coef Fsqd
_refine_ls_weighting_details 'calc w=1/[\s^2^(Fo^2^)+(0.0925P)^2^+0.2901P] where P=(Fo^2^+2Fc^2^)/3'
_refine_ls_weighting_scheme calc
_refine_ls_wR_factor_gt 0.1577
_refine_ls_wR_factor_ref 0.1792
_reflns_number_gt 2686
_reflns_number_total 3976
_reflns_threshold_expression >2sigma(I)
_cod_data_source_file b924066g.txt
_cod_data_source_block shelxl02
_cod_original_cell_volume 1448.95(14)
_cod_original_sg_symbol_H-M P21/c
_cod_database_code 7105419

loop_
_symmetry_equiv_pos_as_xyz
'x, y, z'
'-x, y+1/2, -z+1/2'
'-x, -y, -z'
'x, -y-1/2, z-1/2'

loop_
_atom_site_label
_atom_site_type_symbol
_atom_site_fract_x
_atom_site_fract_y
_atom_site_fract_z
_atom_site_U_iso_or_equiv
_atom_site_adp_type
_atom_site_occupancy
_atom_site_symmetry_multiplicity
_atom_site_calc_flag
_atom_site_refinement_flags
_atom_site_disorder_assembly
_atom_site_disorder_group
C1 C 0.81316(15) 0.3301(2) 0.78085(12) 0.0405(4) Uani 1 1 d . . .
C2 C 0.93971(17) 0.2791(2) 0.81564(14) 0.0555(5) Uani 1 1 d . . .
H2 H 0.9995 0.2533 0.7813 0.067 Uiso 1 1 calc R . .
C3 C 0.94419(17) 0.2809(2) 0.91698(14) 0.0531(5) Uani 1 1 d . . .
H3 H 1.0045 0.2365 0.9575 0.064 Uiso 1 1 calc R . .
C4 C 0.85215(15) 0.3532(2) 0.94332(12) 0.0418(4) Uani 1 1 d . . .
C5 C 0.76786(13) 0.41581(18) 0.86284(11) 0.0353(3) Uani 1 1 d . . .
C7 C 0.63751(14) 0.3781(2) 0.86865(12) 0.0420(4) Uani 1 1 d . . .
N1 N 0.57701(12) 0.51221(18) 0.86759(11) 0.0442(4) Uani 1 1 d . . .
C9 C 0.65158(15) 0.63806(19) 0.86202(11) 0.0400(4) Uani 1 1 d . . .
C10 C 0.6230(2) 0.7921(2) 0.85917(14) 0.0559(5) Uani 1 1 d . . .
H10 H 0.5456 0.8249 0.8595 0.067 Uiso 1 1 calc R . .
C11 C 0.7143(2) 0.8956(2) 0.85576(15) 0.0634(6) Uani 1 1 d . . .
H11 H 0.6977 0.9999 0.8546 0.076 Uiso 1 1 calc R . .
C12 C 0.8289(2) 0.8481(2) 0.85398(15) 0.0590(5) Uani 1 1 d . . .
H12 H 0.8886 0.9200 0.8518 0.071 Uiso 1 1 calc R . .
C13 C 0.85565(17) 0.6923(2) 0.85551(12) 0.0459(4) Uani 1 1 d . . .
H13 H 0.9328 0.6592 0.8540 0.055 Uiso 1 1 calc R . .
C14 C 0.76624(14) 0.58850(18) 0.85933(10) 0.0356(3) Uani 1 1 d . . .
C15 C 0.80046(15) 0.4246(2) 0.69429(12) 0.0428(4) Uani 1 1 d . . .
C16 C 0.6619(3) 0.5482(4) 0.58526(19) 0.0954(10) Uani 1 1 d . . .
H16A H 0.7142 0.6348 0.5913 0.143 Uiso 1 1 calc R . .
H16B H 0.5815 0.5832 0.5795 0.143 Uiso 1 1 calc R . .
H16C H 0.6735 0.4907 0.5315 0.143 Uiso 1 1 calc R . .
C17 C 0.83496(16) 0.3869(2) 1.03580(13) 0.0485(4) Uani 1 1 d . . .
C18 C 0.45083(17) 0.5229(3) 0.87038(18) 0.0677(6) Uani 1 1 d . . .
H18A H 0.4181 0.4218 0.8717 0.102 Uiso 1 1 calc R . .
H18B H 0.4139 0.5760 0.8167 0.102 Uiso 1 1 calc R . .
H18C H 0.4370 0.5778 0.9246 0.102 Uiso 1 1 calc R . .
N2 N 0.82009(17) 0.4176(3) 1.10881(13) 0.0708(6) Uani 1 1 d . . .
O1 O 0.59682(13) 0.25087(16) 0.87354(13) 0.0676(4) Uani 1 1 d . . .
O2 O 0.87978(13) 0.46984(19) 0.65651(11) 0.0642(4) Uani 1 1 d . . .
O3 O 0.68660(12) 0.45182(19) 0.66597(9) 0.0582(4) Uani 1 1 d . . .
H1 H 0.7576(18) 0.239(2) 0.7685(14) 0.050(5) Uiso 1 1 d . . .

loop_
_atom_site_aniso_label
_atom_site_aniso_U_11
_atom_site_aniso_U_22
_atom_site_aniso_U_33
_atom_site_aniso_U_23
_atom_site_aniso_U_13
_atom_site_aniso_U_12
C1 0.0389(8) 0.0372(8) 0.0467(9) -0.0026(7) 0.0104(7) 0.0043(7)
C2 0.0454(10) 0.0650(13) 0.0579(11) -0.0007(9) 0.0136(8) 0.0257(9)
C3 0.0440(10) 0.0588(12) 0.0566(11) 0.0114(9) 0.0071(8) 0.0194(8)
C4 0.0359(8) 0.0444(9) 0.0457(9) 0.0095(7) 0.0078(6) 0.0071(7)
C5 0.0302(7) 0.0342(8) 0.0424(8) 0.0038(6) 0.0086(6) 0.0037(6)
C7 0.0333(8) 0.0435(9) 0.0502(9) 0.0013(7) 0.0087(6) 0.0010(7)
N1 0.0289(7) 0.0513(9) 0.0529(8) -0.0003(7) 0.0070(6) 0.0081(6)
C9 0.0414(9) 0.0408(9) 0.0381(8) 0.0007(6) 0.0062(6) 0.0100(7)
C10 0.0622(12) 0.0496(11) 0.0567(11) 0.0010(9) 0.0104(9) 0.0240(9)
C11 0.0973(18) 0.0353(10) 0.0595(12) 0.0022(9) 0.0170(11) 0.0084(10)
C12 0.0795(15) 0.0388(10) 0.0610(12) 0.0010(8) 0.0178(10) -0.0095(9)
C13 0.0476(10) 0.0449(9) 0.0470(9) 0.0017(7) 0.0123(7) -0.0043(7)
C14 0.0383(8) 0.0348(8) 0.0342(7) 0.0016(6) 0.0065(6) 0.0043(6)
C15 0.0406(9) 0.0441(9) 0.0446(9) -0.0049(7) 0.0093(7) -0.0004(7)
C16 0.0769(17) 0.134(3) 0.0727(16) 0.0430(17) 0.0023(13) 0.0254(17)
C17 0.0389(9) 0.0604(12) 0.0469(10) 0.0152(8) 0.0087(7) 0.0105(8)
C18 0.0313(9) 0.0891(17) 0.0832(15) -0.0059(13) 0.0100(9) 0.0115(9)
N2 0.0588(11) 0.1054(16) 0.0506(10) 0.0124(10) 0.0155(8) 0.0168(11)
O1 0.0471(8) 0.0493(9) 0.1096(13) 0.0037(8) 0.0223(8) -0.0081(6)
O2 0.0513(8) 0.0753(10) 0.0687(9) 0.0137(8) 0.0178(7) -0.0043(7)
O3 0.0445(7) 0.0807(10) 0.0486(7) 0.0116(7) 0.0036(5) 0.0077(7)

loop_
_atom_type_symbol
_atom_type_description
_atom_type_scat_dispersion_real
_atom_type_scat_dispersion_imag
_atom_type_scat_source
C C 0.0033 0.0016 'International Tables Vol C Tables 4.2.6.8 and 6.1.1.4'
H H 0.0000 0.0000 'International Tables Vol C Tables 4.2.6.8 and 6.1.1.4'
N N 0.0061 0.0033 'International Tables Vol C Tables 4.2.6.8 and 6.1.1.4'
O O 0.0106 0.0060 'International Tables Vol C Tables 4.2.6.8 and 6.1.1.4'

loop_
_geom_angle_atom_site_label_1
_geom_angle_atom_site_label_2
_geom_angle_atom_site_label_3
_geom_angle
_geom_angle_site_symmetry_1
_geom_angle_site_symmetry_3
_geom_angle_publ_flag
C15 C1 C2 114.68(15) . . ?
C15 C1 C5 112.50(13) . . ?
C2 C1 C5 106.27(14) . . ?
C15 C1 H1 107.0(11) . . ?
C2 C1 H1 111.8(11) . . ?
C5 C1 H1 104.2(12) . . ?
C3 C2 C1 103.41(15) . . ?
C3 C2 H2 128.3 . . ?
C1 C2 H2 128.3 . . ?
C4 C3 C2 112.20(16) . . ?
C4 C3 H3 123.9 . . ?
C2 C3 H3 123.9 . . ?
C3 C4 C17 126.32(16) . . ?
C3 C4 C5 112.78(15) . . ?
C17 C4 C5 120.59(15) . . ?
C14 C5 C4 112.95(13) . . ?
C14 C5 C7 102.03(12) . . ?
C4 C5 C7 113.22(13) . . ?
C14 C5 C1 117.13(13) . . ?
C4 C5 C1 100.60(12) . . ?
C7 C5 C1 111.44(13) . . ?
O1 C7 N1 126.40(16) . . ?
O1 C7 C5 125.59(16) . . ?
N1 C7 C5 108.01(14) . . ?
C7 N1 C9 111.41(14) . . ?
C7 N1 C18 124.10(17) . . ?
C9 N1 C18 124.48(16) . . ?
C10 C9 C14 121.52(17) . . ?
C10 C9 N1 128.51(17) . . ?
C14 C9 N1 109.97(14) . . ?
C9 C10 C11 117.40(19) . . ?
C9 C10 H10 121.3 . . ?
C11 C10 H10 121.3 . . ?
C12 C11 C10 121.73(19) . . ?
C12 C11 H11 119.1 . . ?
C10 C11 H11 119.1 . . ?
C11 C12 C13 120.0(2) . . ?
C11 C12 H12 120.0 . . ?
C13 C12 H12 120.0 . . ?
C14 C13 C12 118.89(18) . . ?
C14 C13 H13 120.6 . . ?
C12 C13 H13 120.6 . . ?
C13 C14 C9 120.44(16) . . ?
C13 C14 C5 130.98(15) . . ?
C9 C14 C5 108.58(14) . . ?
O2 C15 O3 124.59(18) . . ?
O2 C15 C1 125.66(17) . . ?
O3 C15 C1 109.74(15) . . ?
O3 C16 H16A 109.5 . . ?
O3 C16 H16B 109.5 . . ?
H16A C16 H16B 109.5 . . ?
O3 C16 H16C 109.5 . . ?
H16A C16 H16C 109.5 . . ?
H16B C16 H16C 109.5 . . ?
N2 C17 C4 178.1(2) . . ?
N1 C18 H18A 109.5 . . ?
N1 C18 H18B 109.5 . . ?
H18A C18 H18B 109.5 . . ?
N1 C18 H18C 109.5 . . ?
H18A C18 H18C 109.5 . . ?
H18B C18 H18C 109.5 . . ?
C15 O3 C16 115.54(17) . . ?

loop_
_geom_bond_atom_site_label_1
_geom_bond_atom_site_label_2
_geom_bond_distance
_geom_bond_site_symmetry_2
_geom_bond_publ_flag
C1 C15 1.504(2) . ?
C1 C2 1.531(2) . ?
C1 C5 1.564(2) . ?
C1 H1 1.02(2) . ?
C2 C3 1.480(3) . ?
C2 H2 0.9300 . ?
C3 C4 1.329(2) . ?
C3 H3 0.9300 . ?
C4 C17 1.428(3) . ?
C4 C5 1.518(2) . ?
C5 C14 1.509(2) . ?
C5 C7 1.538(2) . ?
C7 O1 1.211(2) . ?
C7 N1 1.359(2) . ?
N1 C9 1.400(2) . ?
N1 C18 1.450(2) . ?
C9 C10 1.384(3) . ?
C9 C14 1.385(2) . ?
C10 C11 1.386(3) . ?
C10 H10 0.9300 . ?
C11 C12 1.377(3) . ?
C11 H11 0.9300 . ?
C12 C13 1.395(3) . ?
C12 H12 0.9300 . ?
C13 C14 1.372(2) . ?
C13 H13 0.9300 . ?
C15 O2 1.193(2) . ?
C15 O3 1.331(2) . ?
C16 O3 1.448(3) . ?
C16 H16A 0.9600 . ?
C16 H16B 0.9600 . ?
C16 H16C 0.9600 . ?
C17 N2 1.139(3) . ?
C18 H18A 0.9600 . ?
C18 H18B 0.9600 . ?
C18 H18C 0.9600 . ?

loop_
_geom_torsion_atom_site_label_1
_geom_torsion_atom_site_label_2
_geom_torsion_atom_site_label_3
_geom_torsion_atom_site_label_4
_geom_torsion
_geom_torsion_site_symmetry_1
_geom_torsion_site_symmetry_2
_geom_torsion_site_symmetry_3
_geom_torsion_site_symmetry_4
_geom_torsion_publ_flag
C15 C1 C2 C3 145.77(17) . . . . ?
C5 C1 C2 C3 20.8(2) . . . . ?
C1 C2 C3 C4 -13.1(2) . . . . ?
C2 C3 C4 C17 -174.12(19) . . . . ?
C2 C3 C4 C5 -0.6(3) . . . . ?
C3 C4 C5 C14 -112.19(18) . . . . ?
C17 C4 C5 C14 61.8(2) . . . . ?
C3 C4 C5 C7 132.48(18) . . . . ?
C17 C4 C5 C7 -53.5(2) . . . . ?
C3 C4 C5 C1 13.5(2) . . . . ?
C17 C4 C5 C1 -172.54(16) . . . . ?
C15 C1 C5 C14 -24.1(2) . . . . ?
C2 C1 C5 C14 102.22(16) . . . . ?
C15 C1 C5 C4 -146.85(14) . . . . ?
C2 C1 C5 C4 -20.57(18) . . . . ?
C15 C1 C5 C7 92.87(16) . . . . ?
C2 C1 C5 C7 -140.86(15) . . . . ?
C14 C5 C7 O1 -179.42(19) . . . . ?
C4 C5 C7 O1 -57.7(2) . . . . ?
C1 C5 C7 O1 54.8(2) . . . . ?
C14 C5 C7 N1 0.41(17) . . . . ?
C4 C5 C7 N1 122.08(16) . . . . ?
C1 C5 C7 N1 -125.37(15) . . . . ?
O1 C7 N1 C9 179.61(19) . . . . ?
C5 C7 N1 C9 -0.22(19) . . . . ?
O1 C7 N1 C18 -1.3(3) . . . . ?
C5 C7 N1 C18 178.85(17) . . . . ?
C7 N1 C9 C10 179.85(18) . . . . ?
C18 N1 C9 C10 0.8(3) . . . . ?
C7 N1 C9 C14 -0.1(2) . . . . ?
C18 N1 C9 C14 -179.16(17) . . . . ?
C14 C9 C10 C11 -1.5(3) . . . . ?
N1 C9 C10 C11 178.55(17) . . . . ?
C9 C10 C11 C12 0.9(3) . . . . ?
C10 C11 C12 C13 0.1(3) . . . . ?
C11 C12 C13 C14 -0.4(3) . . . . ?
C12 C13 C14 C9 -0.3(3) . . . . ?
C12 C13 C14 C5 -179.22(17) . . . . ?
C10 C9 C14 C13 1.2(3) . . . . ?
N1 C9 C14 C13 -178.81(14) . . . . ?
C10 C9 C14 C5 -179.59(16) . . . . ?
N1 C9 C14 C5 0.36(18) . . . . ?
C4 C5 C14 C13 56.7(2) . . . . ?
C7 C5 C14 C13 178.59(17) . . . . ?
C1 C5 C14 C13 -59.5(2) . . . . ?
C4 C5 C14 C9 -122.32(15) . . . . ?
C7 C5 C14 C9 -0.46(16) . . . . ?
C1 C5 C14 C9 121.49(15) . . . . ?
C2 C1 C15 O2 -5.7(3) . . . . ?
C5 C1 C15 O2 115.9(2) . . . . ?
C2 C1 C15 O3 174.87(15) . . . . ?
C5 C1 C15 O3 -63.52(19) . . . . ?
C3 C4 C17 N2 139(7) . . . . ?
C5 C4 C17 N2 -34(7) . . . . ?
O2 C15 O3 C16 -2.3(3) . . . . ?
C1 C15 O3 C16 177.2(2) . . . . ?
